data_8103823
loop_
_publ_author_name
'Krivovichev, S.V.'
'Burns, P.C.'

_publ_section_title
;
 Structural topology of potassium uranyl chromates: crystal structures of
 K8 ((U O2) (Cr O4)4) (N O3)2, K5 ((U O2) (Cr O4)3) (N O3) (H2 O)3, K4 ((U
 O2)3 (Cr O4)5) (H2 O)8 and K2 ((U O2)2 (Cr O4)3 (H2 O)2) (H2 O)4
;
_journal_name_full 'Zeitschrift fuer Kristallographie (149,1979-)'
_journal_page_first 725
_journal_page_last 732
_journal_volume 218
_journal_year 2003
_chemical_formula_sum 'Cr4 K8 N2 O24 U'
_chemical_name_systematic 'K8 ((U O2) (Cr O4)4) (N O3)2'
_space_group_IT_number 2
_symmetry_space_group_name_Hall '-P 1'
_symmetry_space_group_name_H-M 'P -1'
_cell_angle_alpha 105.846
_cell_angle_beta 97.992
_cell_angle_gamma 93.271
_cell_formula_units_Z 1
_cell_length_a 7.0397
_cell_length_b 9.7341
_cell_length_c 9.7568
_cell_volume 633.756
_citation_journal_id_ASTM ZEKRDZ
_cod_data_source_file Krivovichev_ZEKRDZ_2003_1140.cif
_cod_data_source_block Cr4K8N2O24U1
_cod_original_formula_sum 'Cr4 K8 N2 O24 U1'
_cod_database_code 8103823

loop_
_symmetry_equiv_pos_as_xyz
x,y,z
-x,-y,-z

loop_
_atom_site_label
_atom_site_type_symbol
_atom_site_fract_x
_atom_site_fract_y
_atom_site_fract_z
_atom_site_occupancy
_atom_site_U_iso_or_equiv
O4 O-2 0.2594 0.0091 0.0434 1 0.0
Cr1 Cr+6 0.12794 0.87581 0.63833 1 0.0
O10 O-2 0.4679 0.6798 0.4115 1 0.0
O9 O-2 0.221 0.4891 0.0681 1 0.0
O5 O-2 -0.0285 0.7525 0.5245 1 0.0
O6 O-2 0.0094 0.4736 0.2707 1 0.0
O8 O-2 0.232 -0.0266 0.5538 1 0.0
O3 O-2 0.01 0.2387 0.0388 1 0.0
K2 K+1 0.2551 0.51232 0.54281 1 0.0
K4 K+1 -0.0063 0.73988 0.24418 1 0.0
K3 K+1 0.6078 0.3049 0.0508 1 0.0
O12 O-2 0.6154 0.6385 0.2285 1 0.0
N1 N+5 0.5046 0.2967 0.7034 1 0.0
Cr2 Cr+6 0.14473 0.38794 0.15919 1 0.0
O7 O-2 0.3294 0.3434 0.2531 1 0.0
O1 O-2 0.0099 -0.0184 0.7653 1 0.0
K1 K+1 0.6234 -0.09095 0.64897 1 0.0
O2 O-2 0.2915 0.7973 0.7157 1 0.0
U1 U+6 0 0 0 1 0.0
O11 O-2 0.6011 0.2103 0.7512 1 0.0
